data_7221194
loop_
_publ_author_name
'Burschka, C.'

_publ_section_title
;
 Na3 Cu4 S4 - ein Thiocuprat mit unverknuepften (Cu4 S4)-Ketten
;
_journal_name_full
;
Zeitschrift fuer Naturforschung, Teil B. Anorganische Chemie, Organische 
Chemie (33,1978-41,1986)
;
_journal_page_first 396
_journal_page_last 397
_journal_volume 34
_journal_year 1979
_chemical_formula_sum 'Cu4 Na3 S4'
_chemical_name_systematic 'Na3 Cu4 S4'
_space_group_IT_number 55
_symmetry_space_group_name_Hall '-P 2 2ab'
_symmetry_space_group_name_H-M 'P b a m'
_cell_angle_alpha 90
_cell_angle_beta 90
_cell_angle_gamma 90
_cell_formula_units_Z 2
_cell_length_a 14.624
_cell_length_b 7.163
_cell_length_c 3.771
_cell_volume 395.019
_citation_journal_id_ASTM ZNBAD2
_cod_data_source_file Burschka_ZNBAD2_1979_141.cif
_cod_data_source_block Cu4Na3S4
_cod_original_cell_volume 395.0187
_cod_database_code 7221194

loop_
_symmetry_equiv_pos_as_xyz
x,y,z
-x,-y,z
x+1/2,-y+1/2,-z
-x+1/2,y+1/2,-z
-x,-y,-z
x,y,-z
-x-1/2,y-1/2,z
x-1/2,-y-1/2,z

loop_
_atom_site_label
_atom_site_type_symbol
_atom_site_fract_x
_atom_site_fract_y
_atom_site_fract_z
_atom_site_occupancy
_atom_site_U_iso_or_equiv
Cu1 Cu 0.4067 0.0795 0.5 1 0.0
S2 S 0.4119 0.2514 0 1 0.0
Na1 Na 0.2666 0.5155 0 1 0.0
S1 S 0.1532 0.2834 0.5 1 0.0
Na2 Na 0.5 0.5 0.5 1 0.0
Cu2 Cu 0.0647 0.3321 0 1 0.0
